data_4089655
loop_
_publ_author_name
'Zimmermann, Teresa K.'
'Ziriakus, Jennifer'
'Herdtweck, Eberhardt'
'P\"othig, Alexander'
'K\"uhn, Fritz E.'

_publ_section_title
;
 [Ru4(CO)8(\m-OOCCH2CH3)4(THF)2] and
 [Ru3(\m3-OH)(CO)6(\m-OOCtBu)4(OOCtBu)]: Novel Multinuclear Ruthenium
 Carbonyl Carboxylates
;
_journal_issue 10
_journal_name_full Organometallics
_journal_page_first 2667
_journal_paper_doi 10.1021/om500184x
_journal_volume 33
_journal_year 2014
_chemical_formula_moiety 'C28 H36 O18 Ru4'
_chemical_formula_sum 'C28 H36 O18 Ru4'
_chemical_formula_weight 1064.85
_space_group_IT_number 2
_space_group_name_Hall '-P 1'
_space_group_name_H-M_alt 'P -1'
_symmetry_cell_setting triclinic
_symmetry_Int_Tables_number 2
_symmetry_space_group_name_Hall '-P 1'
_symmetry_space_group_name_H-M 'P -1'
_atom_sites_solution_hydrogens geom
_atom_sites_solution_primary direct
_atom_sites_solution_secondary difmap
_cell_angle_alpha 104.0956(11)
_cell_angle_beta 90.4828(11)
_cell_angle_gamma 94.3415(11)
_cell_formula_units_Z 1
_cell_length_a 7.4375(2)
_cell_length_b 9.1704(3)
_cell_length_c 13.3918(4)
_cell_measurement_reflns_used 9786
_cell_measurement_temperature 123(1)
_cell_measurement_theta_max 25.40
_cell_measurement_theta_min 2.30
_cell_volume 883.00(5)
_computing_cell_refinement 'SAINT (Bruker, 2008b)'
_computing_data_collection 'APEX II Control Software (Bruker, 2008a)'
_computing_data_reduction 'SAINT (Bruker, 2008b)'
_computing_molecular_graphics 'PLATON (Spek, 2010)'
_computing_publication_material 'PLATON (Spek, 2010)'
_computing_structure_refinement 'SHELXL97 (Sheldrick, 1998)'
_computing_structure_solution 'SIR92 (Altomare, 1994)'
_diffrn_ambient_temperature 123(1)
_diffrn_detector ' CCD plate '
_diffrn_detector_area_resol_mean 16
_diffrn_measured_fraction_theta_full 0.994
_diffrn_measured_fraction_theta_max 0.994
_diffrn_measurement_device ' \k-geometry diffractometer '
_diffrn_measurement_device_type ' Bruker APEX-II CCD '
_diffrn_measurement_method ' phi- and omega-rotation '
_diffrn_radiation_monochromator graphite
_diffrn_radiation_source 'rotating anode FR591'
_diffrn_radiation_type 'Mo K\a'
_diffrn_radiation_wavelength 0.71073
_diffrn_reflns_av_R_equivalents 0.0419
_diffrn_reflns_av_sigmaI/netI 0.0191
_diffrn_reflns_limit_h_max 8
_diffrn_reflns_limit_h_min -8
_diffrn_reflns_limit_k_max 11
_diffrn_reflns_limit_k_min -11
_diffrn_reflns_limit_l_max 16
_diffrn_reflns_limit_l_min -16
_diffrn_reflns_number 29850
_diffrn_reflns_theta_full 25.40
_diffrn_reflns_theta_max 25.40
_diffrn_reflns_theta_min 2.30
_diffrn_standards_decay_% 0
_exptl_absorpt_coefficient_mu 1.754
_exptl_absorpt_correction_T_max 0.7452
_exptl_absorpt_correction_T_min 0.6392
_exptl_absorpt_correction_type multi-scan
_exptl_absorpt_process_details 'SADABS, Bruker, 2008b'
_exptl_crystal_colour red
_exptl_crystal_density_diffrn 2.003
_exptl_crystal_density_meas ?
_exptl_crystal_density_method none
_exptl_crystal_description plate
_exptl_crystal_F_000 524
_exptl_crystal_size_max 0.25
_exptl_crystal_size_mid 0.20
_exptl_crystal_size_min 0.08
_refine_diff_density_max 0.350
_refine_diff_density_min -0.487
_refine_diff_density_rms 0.083
_refine_ls_extinction_method none
_refine_ls_goodness_of_fit_ref 1.166
_refine_ls_hydrogen_treatment constr
_refine_ls_matrix_type full
_refine_ls_number_parameters 228
_refine_ls_number_reflns 3220
_refine_ls_number_restraints 0
_refine_ls_restrained_S_all 1.166
_refine_ls_R_factor_all 0.0165
_refine_ls_R_factor_gt 0.0162
_refine_ls_shift/su_max 0.001
_refine_ls_shift/su_mean 0.000
_refine_ls_structure_factor_coef Fsqd
_refine_ls_weighting_details 'w=1/[\s^2^(Fo^2^)+(0.0109P)^2^+0.7761P] where P=(Fo^2^+2Fc^2^)/3'
_refine_ls_weighting_scheme sigma
_refine_ls_wR_factor_gt 0.0399
_refine_ls_wR_factor_ref 0.0401
_reflns_number_gt 3174
_reflns_number_total 3220
_reflns_threshold_expression I>2\s(I)
_cod_data_source_file om500184x_si_002.cif
_cod_data_source_block compound_1
_cod_depositor_comments
;
The following automatic conversions were performed:

data item '_symmetry_cell_setting' value 'Triclinic' was changed to
'triclinic' in accordance with the
/home/saulius/struct/COD-crude-data/automatic-downloads/DataCite-retrospective/ACS/depositions/lib/dictionaries/cif_core.dic
dictionary named 'cif_core.dic' version 2.4.2 last updated on
2011-04-26.

data item '_exptl_crystal_density_meas' value 'none' was changed to
'?' -- the value is perceived as not measured.

Automatic conversion script
Id: cif_fix_values 6909 2019-04-08 15:41:33Z antanas 
;
_cod_database_code 4089655

loop_
_symmetry_equiv_pos_site_id
_symmetry_equiv_pos_as_xyz
1 x,y,z
2 -x,-y,-z

loop_
_atom_site_aniso_label
_atom_site_aniso_U_11
_atom_site_aniso_U_22
_atom_site_aniso_U_33
_atom_site_aniso_U_23
_atom_site_aniso_U_13
_atom_site_aniso_U_12
Ru1 0.0108(1) 0.0120(1) 0.0099(1) 0.0033(1) -0.0017(1) 0.0009(1)
Ru2 0.0101(1) 0.0119(1) 0.0101(1) 0.0031(1) -0.0018(1) -0.0008(1)
O1 0.0199(7) 0.0239(8) 0.0206(7) 0.0074(6) 0.0047(6) 0.0011(6)
O2 0.0312(9) 0.0188(8) 0.0295(9) 0.0057(6) 0.0007(7) 0.0094(7)
O3 0.0256(8) 0.0330(9) 0.0282(8) 0.0144(7) 0.0007(7) -0.0117(7)
O4 0.0281(8) 0.0183(8) 0.0247(8) 0.0032(6) 0.0030(6) 0.0058(6)
O5 0.0139(7) 0.0201(7) 0.0134(7) 0.0064(6) -0.0026(5) -0.0008(5)
O6 0.0114(6) 0.0150(7) 0.0128(6) 0.0043(5) -0.0021(5) -0.0014(5)
O7 0.0180(7) 0.0154(7) 0.0158(7) 0.0034(5) -0.0044(6) 0.0016(5)
O8 0.0141(7) 0.0178(7) 0.0145(7) 0.0019(6) -0.0025(5) 0.0037(5)
O9 0.0128(7) 0.0152(7) 0.0152(7) 0.0028(5) -0.0025(5) 0.0017(5)
C1 0.0155(10) 0.0135(9) 0.0129(9) 0.0012(8) -0.0043(8) 0.0044(7)
C2 0.0141(10) 0.0223(11) 0.0110(9) 0.0043(8) -0.0013(7) -0.0001(8)
C3 0.0163(10) 0.0214(10) 0.0135(10) 0.0021(8) -0.0040(8) 0.0007(8)
C4 0.0158(10) 0.0184(10) 0.0122(9) 0.0059(8) -0.0024(8) -0.0041(8)
C5 0.0131(9) 0.0102(9) 0.0116(9) -0.0006(7) -0.0004(7) 0.0031(7)
C6 0.0120(9) 0.0190(10) 0.0143(9) 0.0061(8) -0.0019(7) -0.0011(7)
C7 0.0221(11) 0.0175(11) 0.0312(12) 0.0079(9) -0.0038(9) -0.0013(8)
C8 0.0157(10) 0.0187(10) 0.0122(9) 0.0055(8) 0.0017(8) 0.0021(8)
C9 0.0322(12) 0.0205(11) 0.0222(11) 0.0016(9) -0.0061(9) 0.0105(9)
C10 0.0386(13) 0.0166(11) 0.0276(12) 0.0020(9) -0.0018(10) 0.0033(9)
C11 0.0219(11) 0.0148(10) 0.0224(11) 0.0017(8) -0.0065(9) 0.0025(8)
C12 0.0294(12) 0.0217(11) 0.0333(13) -0.0040(10) -0.0159(10) 0.0040(9)
C13 0.0173(10) 0.0214(11) 0.0221(11) 0.0080(9) -0.0052(8) -0.0005(8)
C14 0.0136(10) 0.0219(10) 0.0194(10) 0.0029(8) -0.0033(8) 0.0042(8)

loop_
_atom_site_label
_atom_site_type_symbol
_atom_site_thermal_displace_type
_atom_site_fract_x
_atom_site_fract_y
_atom_site_fract_z
_atom_site_occupancy
_atom_site_U_iso_or_equiv
_atom_site_calc_flag
_atom_site_refinement_flags
Ru1 Ru Uani 0.32902(2) 1.01964(2) 0.23102(1) 1.000 0.0108(1) . .
Ru2 Ru Uani 0.53461(2) 1.09047(2) 0.39925(1) 1.000 0.0107(1) . .
O1 O Uani 0.59956(19) 1.12055(16) 0.09259(11) 1.000 0.0211(4) . .
O2 O Uani 0.1969(2) 1.32703(16) 0.26030(12) 1.000 0.0262(5) . .
O3 O Uani 0.7904(2) 1.28997(18) 0.31112(12) 1.000 0.0285(5) . .
O4 O Uani 0.3514(2) 1.36906(16) 0.49399(12) 1.000 0.0238(5) . .
O5 O Uani 0.14145(18) 0.93976(15) 0.32698(10) 1.000 0.0155(4) . .
O6 O Uani 0.33780(17) 0.94535(14) 0.45418(10) 1.000 0.0131(4) . .
O7 O Uani 0.43113(18) 0.80565(15) 0.21413(10) 1.000 0.0165(4) . .
O8 O Uani 0.64855(18) 0.88482(15) 0.33589(10) 1.000 0.0157(4) . .
O9 O Uani 0.12191(17) 0.89595(14) 0.10752(10) 1.000 0.0146(4) . .
C1 C Uani 0.4961(3) 1.0801(2) 0.14546(15) 1.000 0.0142(5) . .
C2 C Uani 0.2432(3) 1.2080(2) 0.24962(14) 1.000 0.0159(6) . .
C3 C Uani 0.6953(3) 1.2116(2) 0.34572(15) 1.000 0.0175(6) . .
C4 C Uani 0.4223(3) 1.2625(2) 0.45833(15) 1.000 0.0154(6) . .
C5 C Uani 0.1831(2) 0.9049(2) 0.40869(14) 1.000 0.0121(5) . .
C6 C Uani 0.0482(3) 0.8074(2) 0.45063(15) 1.000 0.0149(5) . .
C7 C Uani 0.0844(3) 0.6418(2) 0.40901(18) 1.000 0.0234(7) . .
C8 C Uani 0.5659(3) 0.7850(2) 0.26524(14) 1.000 0.0152(6) . .
C9 C Uani 0.6347(3) 0.6299(2) 0.24134(17) 1.000 0.0252(7) . .
C10 C Uani 0.5473(3) 0.5180(2) 0.14903(18) 1.000 0.0282(7) . .
C11 C Uani 0.1126(3) 0.7340(2) 0.07209(16) 1.000 0.0202(6) . .
C12 C Uani -0.0492(3) 0.6945(3) -0.00202(19) 1.000 0.0300(7) . .
C13 C Uani -0.1705(3) 0.8252(2) 0.03354(16) 1.000 0.0199(6) . .
C14 C Uani -0.0637(3) 0.9342(2) 0.12252(16) 1.000 0.0186(6) . .
H61 H Uiso -0.07530 0.82360 0.42980 1.000 0.0180 calc R
H62 H Uiso 0.05750 0.83430 0.52680 1.000 0.0180 calc R
H71 H Uiso 0.08100 0.61710 0.33350 1.000 0.0350 calc R
H72 H Uiso -0.00810 0.57740 0.43300 1.000 0.0350 calc R
H73 H Uiso 0.20360 0.62480 0.43380 1.000 0.0350 calc R
H91 H Uiso 0.76600 0.64040 0.23040 1.000 0.0300 calc R
H92 H Uiso 0.61740 0.58790 0.30240 1.000 0.0300 calc R
H101 H Uiso 0.41800 0.50230 0.16010 1.000 0.0420 calc R
H102 H Uiso 0.60240 0.42200 0.13940 1.000 0.0420 calc R
H103 H Uiso 0.56480 0.55710 0.08760 1.000 0.0420 calc R
H111 H Uiso 0.09530 0.68590 0.13040 1.000 0.0240 calc R
H112 H Uiso 0.22410 0.70080 0.03660 1.000 0.0240 calc R
H121 H Uiso -0.11300 0.59740 0.00180 1.000 0.0360 calc R
H122 H Uiso -0.01160 0.68720 -0.07370 1.000 0.0360 calc R
H131 H Uiso -0.19330 0.87440 -0.02290 1.000 0.0240 calc R
H132 H Uiso -0.28750 0.78860 0.05700 1.000 0.0240 calc R
H141 H Uiso -0.07530 1.04010 0.11990 1.000 0.0220 calc R
H142 H Uiso -0.10660 0.92040 0.18960 1.000 0.0220 calc R

loop_
_atom_type_symbol
_atom_type_description
_atom_type_scat_dispersion_real
_atom_type_scat_dispersion_imag
_atom_type_scat_source
Ru Ru -1.2594 0.8363 'International Tables Vol C Tables 4.2.6.8 and 6.1.1.4'
O O 0.0106 0.0060 'International Tables Vol C Tables 4.2.6.8 and 6.1.1.4'
H H 0.0000 0.0000 'International Tables Vol C Tables 4.2.6.8 and 6.1.1.4'
C C 0.0033 0.0016 'International Tables Vol C Tables 4.2.6.8 and 6.1.1.4'

loop_
_geom_angle_atom_site_label_1
_geom_angle_atom_site_label_2
_geom_angle_atom_site_label_3
_geom_angle
_geom_angle_site_symmetry_1
_geom_angle_site_symmetry_3
_geom_angle_publ_flag
Ru2 Ru1 O5 83.30(4) . . yes
Ru2 Ru1 O7 83.12(4) . . yes
Ru2 Ru1 O9 161.64(3) . . yes
Ru2 Ru1 C1 96.86(6) . . yes
Ru2 Ru1 C2 95.19(6) . . yes
O5 Ru1 O7 83.78(5) . . yes
O5 Ru1 O9 81.55(5) . . yes
O5 Ru1 C1 177.26(7) . . yes
O5 Ru1 C2 95.79(7) . . yes
O7 Ru1 O9 84.99(5) . . yes
O7 Ru1 C1 93.52(7) . . yes
O7 Ru1 C2 178.29(7) . . yes
O9 Ru1 C1 97.78(7) . . yes
O9 Ru1 C2 96.59(7) . . yes
C1 Ru1 C2 86.92(9) . . yes
Ru1 Ru2 O6 84.06(3) . . yes
Ru1 Ru2 O8 84.84(4) . . yes
Ru1 Ru2 C3 92.81(6) . . yes
Ru1 Ru2 C4 94.76(6) . . yes
Ru1 Ru2 O6 156.11(3) . 2_676 yes
O6 Ru2 O8 82.84(5) . . yes
O6 Ru2 C3 176.87(7) . . yes
O6 Ru2 C4 93.10(7) . . yes
O6 Ru2 O6 75.09(5) . 2_676 yes
O8 Ru2 C3 96.81(7) . . yes
O8 Ru2 C4 175.93(7) . . yes
O6 Ru2 O8 81.15(5) 2_676 . yes
C3 Ru2 C4 87.25(9) . . yes
O6 Ru2 C3 107.95(7) 2_676 . yes
O6 Ru2 C4 97.85(7) 2_676 . yes
Ru1 O5 C5 124.34(11) . . yes
Ru2 O6 C5 121.38(12) . . yes
Ru2 O6 Ru2 104.91(5) . 2_676 yes
Ru2 O6 C5 133.58(12) 2_676 . yes
Ru1 O7 C8 122.92(12) . . yes
Ru2 O8 C8 120.58(13) . . yes
Ru1 O9 C11 120.44(11) . . yes
Ru1 O9 C14 116.96(11) . . yes
C11 O9 C14 105.69(14) . . yes
Ru1 C1 O1 178.74(17) . . yes
Ru1 C2 O2 177.19(19) . . yes
Ru2 C3 O3 177.40(19) . . yes
Ru2 C4 O4 179.21(19) . . yes
O5 C5 O6 122.28(16) . . yes
O5 C5 C6 117.80(15) . . yes
O6 C5 C6 119.87(16) . . yes
C5 C6 C7 109.33(17) . . no
O7 C8 O8 124.84(18) . . yes
O7 C8 C9 118.24(17) . . yes
O8 C8 C9 116.92(18) . . yes
C8 C9 C10 115.73(18) . . no
O9 C11 C12 104.53(17) . . yes
C11 C12 C13 104.69(19) . . no
C12 C13 C14 104.46(18) . . no
O9 C14 C13 104.64(16) . . yes
C5 C6 H61 110.00 . . no
C5 C6 H62 110.00 . . no
C7 C6 H61 110.00 . . no
C7 C6 H62 110.00 . . no
H61 C6 H62 108.00 . . no
C6 C7 H71 109.00 . . no
C6 C7 H72 109.00 . . no
C6 C7 H73 109.00 . . no
H71 C7 H72 109.00 . . no
H71 C7 H73 109.00 . . no
H72 C7 H73 109.00 . . no
C8 C9 H91 108.00 . . no
C8 C9 H92 108.00 . . no
C10 C9 H91 108.00 . . no
C10 C9 H92 108.00 . . no
H91 C9 H92 107.00 . . no
C9 C10 H101 109.00 . . no
C9 C10 H102 109.00 . . no
C9 C10 H103 109.00 . . no
H101 C10 H102 110.00 . . no
H101 C10 H103 109.00 . . no
H102 C10 H103 110.00 . . no
O9 C11 H111 111.00 . . no
O9 C11 H112 111.00 . . no
C12 C11 H111 111.00 . . no
C12 C11 H112 111.00 . . no
H111 C11 H112 109.00 . . no
C11 C12 H121 111.00 . . no
C11 C12 H122 111.00 . . no
C13 C12 H121 111.00 . . no
C13 C12 H122 111.00 . . no
H121 C12 H122 109.00 . . no
C12 C13 H131 111.00 . . no
C12 C13 H132 111.00 . . no
C14 C13 H131 111.00 . . no
C14 C13 H132 111.00 . . no
H131 C13 H132 109.00 . . no
O9 C14 H141 111.00 . . no
O9 C14 H142 111.00 . . no
C13 C14 H141 111.00 . . no
C13 C14 H142 111.00 . . no
H141 C14 H142 109.00 . . no

loop_
_geom_bond_atom_site_label_1
_geom_bond_atom_site_label_2
_geom_bond_distance
_geom_bond_site_symmetry_2
_geom_bond_publ_flag
Ru1 Ru2 2.6295(2) . yes
Ru1 O5 2.1138(14) . yes
Ru1 O7 2.1192(14) . yes
Ru1 O9 2.2745(13) . yes
Ru1 C1 1.842(2) . yes
Ru1 C2 1.848(2) . yes
Ru2 O6 2.1575(13) . yes
Ru2 O8 2.1141(14) . yes
Ru2 C3 1.838(2) . yes
Ru2 C4 1.848(2) . yes
Ru2 O6 2.2784(13) 2_676 yes
O1 C1 1.151(3) . yes
O2 C2 1.146(2) . yes
O3 C3 1.150(3) . yes
O4 C4 1.147(3) . yes
O5 C5 1.255(2) . yes
O6 C5 1.283(2) . yes
O7 C8 1.261(2) . yes
O8 C8 1.263(2) . yes
O9 C11 1.441(2) . yes
O9 C14 1.454(3) . yes
C5 C6 1.497(3) . no
C6 C7 1.530(3) . no
C8 C9 1.510(3) . no
C9 C10 1.507(3) . no
C11 C12 1.518(3) . no
C12 C13 1.540(3) . no
C13 C14 1.528(3) . no
C6 H61 0.9900 . no
C6 H62 0.9900 . no
C7 H71 0.9800 . no
C7 H72 0.9800 . no
C7 H73 0.9800 . no
C9 H91 0.9900 . no
C9 H92 0.9900 . no
C10 H101 0.9800 . no
C10 H102 0.9800 . no
C10 H103 0.9800 . no
C11 H111 0.9900 . no
C11 H112 0.9900 . no
C12 H121 0.9900 . no
C12 H122 0.9900 . no
C13 H131 0.9900 . no
C13 H132 0.9900 . no
C14 H141 0.9900 . no
C14 H142 0.9900 . no
